data_4515149
loop_
_publ_author_name
'Reeve, Philip A. P.'
'Grabowska, Urszula'
'Oden, Lourdes Salvador'
'Wiktelius, Daniel'
'W\%angsell, Fredrik'
'Jackson, Richard F. W.'

_publ_section_title
;
 Radical Functionalization of Unsaturated Amino Acids: Synthesis of
 Side-Chain-Fluorinated, Azido-Substituted, and Hydroxylated Amino Acids.
;
_journal_issue 6
_journal_name_full 'ACS omega'
_journal_page_first 10854
_journal_page_last 10865
_journal_paper_doi 10.1021/acsomega.9b01509
_journal_volume 4
_journal_year 2019
_chemical_absolute_configuration unk
_chemical_formula_moiety 'C14 H24 N2 O3'
_chemical_formula_sum 'C14 H24 N2 O3'
_chemical_formula_weight 268.35
_chemical_name_common 40
_space_group_crystal_system monoclinic
_space_group_IT_number 4
_space_group_name_Hall 'P 2yb'
_space_group_name_H-M_alt 'P 1 21 1'
_symmetry_space_group_name_Hall 'P 2yb'
_symmetry_space_group_name_H-M 'P 1 21 1'
_atom_sites_solution_hydrogens geom
_audit_creation_method SHELXL-2014/7
_cell_angle_alpha 90
_cell_angle_beta 95.355(4)
_cell_angle_gamma 90
_cell_formula_units_Z 2
_cell_length_a 5.8929(4)
_cell_length_b 9.6349(6)
_cell_length_c 13.2171(9)
_cell_measurement_reflns_used 4391
_cell_measurement_temperature 100(2)
_cell_measurement_theta_max 66.09
_cell_measurement_theta_min 5.69
_cell_volume 747.16(9)
_computing_cell_refinement 'Bruker SAINT'
_computing_data_collection 'Bruker APEX2'
_computing_data_reduction 'Bruker SAINT'
_computing_molecular_graphics 'Bruker SHELXTL'
_computing_publication_material 'Bruker SHELXTL'
_computing_structure_refinement 'SHELXL-2014/7 (Sheldrick, 2014)'
_computing_structure_solution 'SHELXS-97 (Sheldrick 2008)'
_diffrn_ambient_temperature 100(2)
_diffrn_measured_fraction_theta_full 0.995
_diffrn_measured_fraction_theta_max 0.995
_diffrn_measurement_device_type 'Bruker APEX-II CCD'
_diffrn_measurement_method '\f and \w scans'
_diffrn_radiation_type CuK\a
_diffrn_radiation_wavelength 1.54178
_diffrn_reflns_av_R_equivalents 0.0559
_diffrn_reflns_av_unetI/netI 0.0526
_diffrn_reflns_Laue_measured_fraction_full 0.995
_diffrn_reflns_Laue_measured_fraction_max 0.995
_diffrn_reflns_limit_h_max 6
_diffrn_reflns_limit_h_min -7
_diffrn_reflns_limit_k_max 11
_diffrn_reflns_limit_k_min -11
_diffrn_reflns_limit_l_max 15
_diffrn_reflns_limit_l_min -15
_diffrn_reflns_number 9664
_diffrn_reflns_point_group_measured_fraction_full 0.993
_diffrn_reflns_point_group_measured_fraction_max 0.992
_diffrn_reflns_theta_full 66.384
_diffrn_reflns_theta_max 66.384
_diffrn_reflns_theta_min 5.691
_exptl_absorpt_coefficient_mu 0.678
_exptl_absorpt_correction_T_max 0.7528
_exptl_absorpt_correction_T_min 0.6631
_exptl_absorpt_correction_type multi-scan
_exptl_absorpt_process_details SadAbs
_exptl_crystal_colour colourless
_exptl_crystal_density_diffrn 1.193
_exptl_crystal_description plate
_exptl_crystal_F_000 292
_exptl_crystal_size_max 0.120
_exptl_crystal_size_mid 0.100
_exptl_crystal_size_min 0.020
_refine_diff_density_max 0.153
_refine_diff_density_min -0.144
_refine_diff_density_rms 0.034
_refine_ls_abs_structure_details
; 
 Flack x determined using 880 quotients [(I+)-(I-)]/[(I+)+(I-)] 
 (Parsons, Flack and Wagner, Acta Cryst. B69 (2013) 249-259). 
;
_refine_ls_abs_structure_Flack 0.02(16)
_refine_ls_extinction_coef 0.012(2)
_refine_ls_extinction_expression Fc^*^=kFc[1+0.001xFc^2^\l^3^/sin(2\q)]^-1/4^
_refine_ls_extinction_method 'SHELXL-2014/7 (Sheldrick 2014'
_refine_ls_goodness_of_fit_ref 1.046
_refine_ls_hydrogen_treatment constr
_refine_ls_matrix_type full
_refine_ls_number_parameters 176
_refine_ls_number_reflns 2594
_refine_ls_number_restraints 1
_refine_ls_restrained_S_all 1.046
_refine_ls_R_factor_all 0.0489
_refine_ls_R_factor_gt 0.0381
_refine_ls_shift/su_max 0.000
_refine_ls_shift/su_mean 0.000
_refine_ls_structure_factor_coef Fsqd
_refine_ls_weighting_details 'w=1/[\s^2^(Fo^2^)+(0.0361P)^2^+0.0511P] where P=(Fo^2^+2Fc^2^)/3'
_refine_ls_weighting_scheme calc
_refine_ls_wR_factor_gt 0.0788
_refine_ls_wR_factor_ref 0.0828
_reflns_Friedel_coverage 0.874
_reflns_Friedel_fraction_full 0.990
_reflns_Friedel_fraction_max 0.989
_reflns_number_gt 2233
_reflns_number_total 2594
_reflns_threshold_expression 'I > 2\s(I)'
_cod_data_source_file ao9b01509_si_002.cif
_cod_data_source_block 40
_cod_database_code 4515149
_shelx_shelxl_version_number 2014/7
_shelx_space_group_comment
; 
The symmetry employed for this shelxl refinement is uniquely defined 
by the following loop, which should always be used as a source of 
symmetry information in preference to the above space-group names. 
They are only intended as comments. 
;
_shelx_estimated_absorpt_t_min 0.923
_shelx_estimated_absorpt_t_max 0.987

loop_
_space_group_symop_operation_xyz
'x, y, z'
'-x, y+1/2, -z'

loop_
_atom_site_label
_atom_site_type_symbol
_atom_site_fract_x
_atom_site_fract_y
_atom_site_fract_z
_atom_site_U_iso_or_equiv
_atom_site_adp_type
_atom_site_occupancy
_atom_site_site_symmetry_order
_atom_site_calc_flag
_atom_site_refinement_flags_posn
_atom_site_refinement_flags_adp
O1 O 0.0803(3) 0.8002(2) 0.54115(15) 0.0231(5) Uani 1 1 d . .
O2 O -0.1359(3) 0.4226(2) 0.71433(15) 0.0250(5) Uani 1 1 d . .
O3 O 0.1171(3) 0.5961(2) 0.75795(14) 0.0225(5) Uani 1 1 d . .
N1 N 0.2788(4) 0.6980(3) 0.41990(17) 0.0187(6) Uani 1 1 d . .
H1 H 0.2423 0.7601 0.3724 0.022 Uiso 1 1 calc R U
N2 N 0.1083(4) 0.4983(3) 0.60442(17) 0.0201(6) Uani 1 1 d . .
H2 H 0.0487 0.4393 0.5586 0.024 Uiso 1 1 calc R U
C1 C 0.4251(4) 0.5787(3) 0.4019(2) 0.0183(7) Uani 1 1 d . .
C2 C 0.6553(5) 0.6285(3) 0.3706(2) 0.0218(7) Uani 1 1 d . .
H2A H 0.7227 0.6952 0.4220 0.026 Uiso 1 1 calc R U
H2B H 0.7598 0.5482 0.3695 0.026 Uiso 1 1 calc R U
C3 C 0.6343(5) 0.6981(4) 0.2664(2) 0.0282(7) Uani 1 1 d . .
H3A H 0.5458 0.7850 0.2696 0.034 Uiso 1 1 calc R U
H3B H 0.7881 0.7224 0.2476 0.034 Uiso 1 1 calc R U
C4 C 0.5178(5) 0.6040(4) 0.1858(2) 0.0349(9) Uani 1 1 d . .
H4A H 0.6159 0.5224 0.1764 0.042 Uiso 1 1 calc R U
H4B H 0.4964 0.6545 0.1204 0.042 Uiso 1 1 calc R U
C5 C 0.2869(5) 0.5550(4) 0.2154(2) 0.0316(8) Uani 1 1 d . .
H5A H 0.1828 0.6355 0.2171 0.038 Uiso 1 1 calc R U
H5B H 0.2194 0.4888 0.1637 0.038 Uiso 1 1 calc R U
C6 C 0.3111(5) 0.4851(3) 0.3189(2) 0.0257(7) Uani 1 1 d . .
H6A H 0.4024 0.3994 0.3148 0.031 Uiso 1 1 calc R U
H6B H 0.1582 0.4582 0.3373 0.031 Uiso 1 1 calc R U
C7 C 0.4494(5) 0.5074(4) 0.5070(2) 0.0236(7) Uani 1 1 d . .
H7A H 0.4033 0.4088 0.5003 0.028 Uiso 1 1 calc R U
H7B H 0.6098 0.5114 0.5367 0.028 Uiso 1 1 calc R U
C8 C 0.2947(4) 0.5846(3) 0.5757(2) 0.0184(6) Uani 1 1 d . .
H8 H 0.3871 0.6187 0.6380 0.022 Uiso 1 1 calc R U
C9 C 0.2042(4) 0.7074(3) 0.5117(2) 0.0182(6) Uani 1 1 d . .
C10 C 0.0189(4) 0.5004(3) 0.6942(2) 0.0196(7) Uani 1 1 d . .
C11 C 0.0575(5) 0.6037(3) 0.8638(2) 0.0243(7) Uani 1 1 d . .
C12 C 0.1980(5) 0.7265(4) 0.9049(3) 0.0318(8) Uani 1 1 d . .
H12A H 0.3596 0.7085 0.8982 0.048 Uiso 1 1 calc R U
H12B H 0.1751 0.7403 0.9767 0.048 Uiso 1 1 calc R U
H12C H 0.1501 0.8100 0.8663 0.048 Uiso 1 1 calc R U
C13 C -0.1935(5) 0.6334(4) 0.8677(3) 0.0361(9) Uani 1 1 d . .
H13A H -0.2381 0.7118 0.8230 0.054 Uiso 1 1 calc R U
H13B H -0.2226 0.6564 0.9376 0.054 Uiso 1 1 calc R U
H13C H -0.2824 0.5513 0.8452 0.054 Uiso 1 1 calc R U
C14 C 0.1329(6) 0.4716(4) 0.9189(2) 0.0376(9) Uani 1 1 d . .
H14A H 0.0420 0.3935 0.8901 0.056 Uiso 1 1 calc R U
H14B H 0.1110 0.4809 0.9912 0.056 Uiso 1 1 calc R U
H14C H 0.2944 0.4548 0.9112 0.056 Uiso 1 1 calc R U

loop_
_atom_site_aniso_label
_atom_site_aniso_U_11
_atom_site_aniso_U_22
_atom_site_aniso_U_33
_atom_site_aniso_U_23
_atom_site_aniso_U_13
_atom_site_aniso_U_12
O1 0.0243(12) 0.0198(12) 0.0262(12) 0.0000(10) 0.0071(9) 0.0057(10)
O2 0.0251(11) 0.0243(13) 0.0265(12) -0.0024(10) 0.0065(9) -0.0077(10)
O3 0.0236(11) 0.0248(12) 0.0197(11) -0.0035(10) 0.0049(8) -0.0059(10)
N1 0.0192(12) 0.0180(13) 0.0191(13) 0.0028(11) 0.0027(10) 0.0033(11)
N2 0.0223(12) 0.0194(13) 0.0191(14) -0.0026(12) 0.0044(10) -0.0049(11)
C1 0.0172(14) 0.0156(16) 0.0223(16) -0.0007(13) 0.0033(12) 0.0021(13)
C2 0.0167(14) 0.0211(17) 0.0279(17) 0.0003(14) 0.0039(12) -0.0001(13)
C3 0.0218(15) 0.0287(19) 0.0361(19) 0.0051(16) 0.0136(14) 0.0011(15)
C4 0.045(2) 0.038(2) 0.0228(17) 0.0008(16) 0.0099(15) 0.0088(17)
C5 0.0324(18) 0.034(2) 0.0268(18) -0.0069(15) -0.0048(14) 0.0009(16)
C6 0.0232(16) 0.0230(18) 0.0307(18) -0.0064(15) 0.0018(13) -0.0012(14)
C7 0.0215(15) 0.0249(17) 0.0249(16) 0.0053(15) 0.0049(12) 0.0058(14)
C8 0.0164(14) 0.0184(15) 0.0207(15) 0.0012(13) 0.0028(11) -0.0005(13)
C9 0.0133(13) 0.0197(16) 0.0215(16) -0.0011(13) 0.0004(12) -0.0010(13)
C10 0.0189(15) 0.0184(16) 0.0209(16) -0.0019(14) -0.0003(12) -0.0010(14)
C11 0.0252(16) 0.0292(18) 0.0194(15) -0.0062(14) 0.0069(12) -0.0009(15)
C12 0.0266(17) 0.040(2) 0.0293(19) -0.0133(16) 0.0064(14) -0.0006(16)
C13 0.0272(18) 0.044(2) 0.0390(19) -0.0140(18) 0.0117(15) -0.0026(17)
C14 0.053(2) 0.037(2) 0.0225(19) 0.0021(16) 0.0027(16) 0.0006(18)

loop_
_atom_type_symbol
_atom_type_description
_atom_type_scat_dispersion_real
_atom_type_scat_dispersion_imag
_atom_type_scat_source
C C 0.0181 0.0091 'International Tables Vol C Tables 4.2.6.8 and 6.1.1.4'
H H 0.0000 0.0000 'International Tables Vol C Tables 4.2.6.8 and 6.1.1.4'
N N 0.0311 0.0180 'International Tables Vol C Tables 4.2.6.8 and 6.1.1.4'
O O 0.0492 0.0322 'International Tables Vol C Tables 4.2.6.8 and 6.1.1.4'

loop_
_geom_angle_atom_site_label_1
_geom_angle_atom_site_label_2
_geom_angle_atom_site_label_3
_geom_angle
C10 O3 C11 120.1(2)
C9 N1 C1 116.7(2)
C9 N1 H1 121.7
C1 N1 H1 121.7
C10 N2 C8 126.2(3)
C10 N2 H2 116.9
C8 N2 H2 116.9
N1 C1 C6 110.7(2)
N1 C1 C2 110.2(2)
C6 C1 C2 109.4(2)
N1 C1 C7 102.1(2)
C6 C1 C7 112.4(3)
C2 C1 C7 111.8(2)
C3 C2 C1 112.5(2)
C3 C2 H2A 109.1
C1 C2 H2A 109.1
C3 C2 H2B 109.1
C1 C2 H2B 109.1
H2A C2 H2B 107.8
C4 C3 C2 111.4(3)
C4 C3 H3A 109.3
C2 C3 H3A 109.3
C4 C3 H3B 109.3
C2 C3 H3B 109.3
H3A C3 H3B 108.0
C3 C4 C5 111.2(3)
C3 C4 H4A 109.4
C5 C4 H4A 109.4
C3 C4 H4B 109.4
C5 C4 H4B 109.4
H4A C4 H4B 108.0
C6 C5 C4 110.9(3)
C6 C5 H5A 109.5
C4 C5 H5A 109.5
C6 C5 H5B 109.5
C4 C5 H5B 109.5
H5A C5 H5B 108.0
C5 C6 C1 112.6(3)
C5 C6 H6A 109.1
C1 C6 H6A 109.1
C5 C6 H6B 109.1
C1 C6 H6B 109.1
H6A C6 H6B 107.8
C8 C7 C1 107.8(2)
C8 C7 H7A 110.2
C1 C7 H7A 110.2
C8 C7 H7B 110.2
C1 C7 H7B 110.2
H7A C7 H7B 108.5
N2 C8 C9 110.8(2)
N2 C8 C7 112.4(3)
C9 C8 C7 104.2(2)
N2 C8 H8 109.8
C9 C8 H8 109.8
C7 C8 H8 109.8
O1 C9 N1 126.1(3)
O1 C9 C8 124.9(2)
N1 C9 C8 109.0(2)
O2 C10 N2 122.9(3)
O2 C10 O3 124.6(2)
N2 C10 O3 112.5(3)
O3 C11 C13 111.3(2)
O3 C11 C14 109.3(2)
C13 C11 C14 112.8(3)
O3 C11 C12 102.0(2)
C13 C11 C12 110.1(3)
C14 C11 C12 111.0(3)
C11 C12 H12A 109.5
C11 C12 H12B 109.5
H12A C12 H12B 109.5
C11 C12 H12C 109.5
H12A C12 H12C 109.5
H12B C12 H12C 109.5
C11 C13 H13A 109.5
C11 C13 H13B 109.5
H13A C13 H13B 109.5
C11 C13 H13C 109.5
H13A C13 H13C 109.5
H13B C13 H13C 109.5
C11 C14 H14A 109.5
C11 C14 H14B 109.5
H14A C14 H14B 109.5
C11 C14 H14C 109.5
H14A C14 H14C 109.5
H14B C14 H14C 109.5

loop_
_geom_bond_atom_site_label_1
_geom_bond_atom_site_label_2
_geom_bond_distance
O1 C9 1.239(3)
O2 C10 1.228(3)
O3 C10 1.344(3)
O3 C11 1.475(3)
N1 C9 1.332(3)
N1 C1 1.469(4)
N1 H1 0.8800
N2 C10 1.343(3)
N2 C8 1.456(3)
N2 H2 0.8800
C1 C6 1.527(4)
C1 C2 1.532(4)
C1 C7 1.544(4)
C2 C3 1.527(4)
C2 H2A 0.9900
C2 H2B 0.9900
C3 C4 1.514(5)
C3 H3A 0.9900
C3 H3B 0.9900
C4 C5 1.525(4)
C4 H4A 0.9900
C4 H4B 0.9900
C5 C6 1.520(4)
C5 H5A 0.9900
C5 H5B 0.9900
C6 H6A 0.9900
C6 H6B 0.9900
C7 C8 1.537(4)
C7 H7A 0.9900
C7 H7B 0.9900
C8 C9 1.521(4)
C8 H8 1.0000
C11 C13 1.512(4)
C11 C14 1.513(5)
C11 C12 1.516(4)
C12 H12A 0.9800
C12 H12B 0.9800
C12 H12C 0.9800
C13 H13A 0.9800
C13 H13B 0.9800
C13 H13C 0.9800
C14 H14A 0.9800
C14 H14B 0.9800
C14 H14C 0.9800

loop_
_geom_hbond_atom_site_label_D
_geom_hbond_atom_site_label_H
_geom_hbond_atom_site_label_A
_geom_hbond_distance_DH
_geom_hbond_distance_HA
_geom_hbond_distance_DA
_geom_hbond_angle_DHA
_geom_hbond_site_symmetry_A
N1 H1 O2 0.88 2.01 2.874(3) 169.0 2_556
N2 H2 O1 0.88 1.98 2.861(3) 177.7 2_546
C13 H13C O2 0.98 2.36 2.912(4) 115.2 .
C14 H14A O2 0.98 2.47 3.040(4) 116.5 .
